data_1563732
loop_
_publ_author_name
'Jayasundera, Anil C.A.'
'Goff, Richard J.'
'Li, Yang'
'Finch, Adrian A.'
'Lightfoot, Philip'

_publ_section_title
;
 Solvothermal indium fluoride chemistry: Syntheses and crystal structures
 of K5In3F14, \b-(NH4)3InF6 and [NH4]3[C6H21N4]2[In4F21]
;
_journal_issue 2
_journal_name_full 'Journal of Solid State Chemistry'
_journal_page_first 356
_journal_page_last 360
_journal_paper_doi 10.1016/j.jssc.2009.11.022
_journal_volume 183
_journal_year 2010
_chemical_formula_moiety 'C12 H54 F21 In4 N11'
_chemical_formula_sum 'C12 H54 F21 In4 N11'
_chemical_formula_weight 1210.94
_space_group_IT_number 176
_space_group_name_Hall '-P 6c'
_space_group_name_H-M_alt 'P 63/m'
_symmetry_cell_setting hexagonal
_symmetry_space_group_name_H-M 'P 63/m'
_atom_sites_solution_hydrogens geom
_atom_sites_solution_primary direct
_atom_sites_solution_secondary difmap
_audit_creation_method SHELXL-97
_cell_angle_alpha 90.00
_cell_angle_beta 90.00
_cell_angle_gamma 120.00
_cell_formula_units_Z 2
_cell_length_a 11.7670(9)
_cell_length_b 11.7670(9)
_cell_length_c 14.7670(12)
_cell_measurement_reflns_used 5865
_cell_measurement_temperature 113(2)
_cell_measurement_theta_max 28.6117
_cell_measurement_theta_min 1.9983
_cell_volume 1770.7(2)
_computing_cell_refinement 'CrystalClear (Rigaku Inc., 2007)'
_computing_data_collection 'CrystalClear (Rigaku Inc., 2007)'
_computing_data_reduction 'CrystalClear (Rigaku Inc., 2007)'
_computing_molecular_graphics 'Bruker SHELXTL'
_computing_publication_material 'Bruker SHELXTL'
_computing_structure_refinement 'SHELXL-97 (Sheldrick, 1997)'
_computing_structure_solution 'SHELXS-97 (Sheldrick, 1990)'
_diffrn_ambient_temperature 113(2)
_diffrn_detector_area_resol_mean 14.7059
_diffrn_measured_fraction_theta_full 0.872
_diffrn_measured_fraction_theta_max 0.872
_diffrn_measurement_device_type 'CCD area detector'
_diffrn_measurement_method dtprofit.ref
_diffrn_radiation_monochromator 'Confocal Optics'
_diffrn_radiation_source 'Rotating Anode'
_diffrn_radiation_type MoK\a
_diffrn_radiation_wavelength 0.71073
_diffrn_reflns_av_R_equivalents 0.0907
_diffrn_reflns_av_sigmaI/netI 0.0543
_diffrn_reflns_limit_h_max 15
_diffrn_reflns_limit_h_min -12
_diffrn_reflns_limit_k_max 11
_diffrn_reflns_limit_k_min -14
_diffrn_reflns_limit_l_max 17
_diffrn_reflns_limit_l_min -16
_diffrn_reflns_number 12032
_diffrn_reflns_theta_full 28.70
_diffrn_reflns_theta_max 28.70
_diffrn_reflns_theta_min 2.00
_exptl_absorpt_coefficient_mu 2.710
_exptl_absorpt_correction_T_max 0.00000
_exptl_absorpt_correction_T_min 0.00000
_exptl_absorpt_correction_type none
_exptl_crystal_colour Colourless
_exptl_crystal_density_diffrn 2.271
_exptl_crystal_density_method 'not measured'
_exptl_crystal_description Block
_exptl_crystal_F_000 1176
_exptl_crystal_size_max 0.10000
_exptl_crystal_size_mid 0.10000
_exptl_crystal_size_min 0.05000
_refine_diff_density_max 4.105
_refine_diff_density_min -4.409
_refine_diff_density_rms 0.742
_refine_ls_extinction_method none
_refine_ls_goodness_of_fit_ref 1.102
_refine_ls_hydrogen_treatment mixed
_refine_ls_matrix_type full
_refine_ls_number_parameters 92
_refine_ls_number_reflns 1386
_refine_ls_number_restraints 10
_refine_ls_restrained_S_all 1.098
_refine_ls_R_factor_all 0.0817
_refine_ls_R_factor_gt 0.0649
_refine_ls_shift/su_max 0.045
_refine_ls_shift/su_mean 0.009
_refine_ls_structure_factor_coef Fsqd
_refine_ls_weighting_details 'calc w=1/[\s^2^(Fo^2^)+(0.1579P)^2^+2.5652P] where P=(Fo^2^+2Fc^2^)/3'
_refine_ls_weighting_scheme calc
_refine_ls_wR_factor_gt 0.1800
_refine_ls_wR_factor_ref 0.2169
_reflns_number_gt 1204
_reflns_number_total 1386
_reflns_threshold_expression >2sigma(I)
_cod_data_source_file JSSC-2010-183-356.cif
_cod_data_source_block '[NH4]3[C6H21N4]2[In4F21]'
_cod_depositor_comments
;
The following automatic conversions were performed:

data item '_exptl_absorpt_correction_type' value 'None' was changed
to 'none' in accordance with the built-in table derived from the CIF
Core dictionary named 'cif_core.dic' version 2.4.5 last updated on
2014-11-21.

data item '_symmetry_cell_setting' value 'Hexagonal' was changed to
'hexagonal' in accordance with the built-in table derived from the
CIF Core dictionary named 'cif_core.dic' version 2.4.5 last updated
on 2014-11-21.

Automatic conversion script
Id: cif_fix_values 8369 2020-08-20 11:38:08Z andrius 
;
_cod_database_code 1563732

loop_
_symmetry_equiv_pos_as_xyz
'x, y, z'
'-x, -y, z+1/2'
'-y, x-y, z'
'y, -x+y, z+1/2'
'-x+y, -x, z'
'x-y, x, z+1/2'
'-x, -y, -z'
'x, y, -z-1/2'
'y, -x+y, -z'
'-y, x-y, -z-1/2'
'x-y, x, -z'
'-x+y, -x, -z-1/2'

loop_
_atom_site_label
_atom_site_type_symbol
_atom_site_fract_x
_atom_site_fract_y
_atom_site_fract_z
_atom_site_U_iso_or_equiv
_atom_site_adp_type
_atom_site_occupancy
_atom_site_symmetry_multiplicity
_atom_site_calc_flag
_atom_site_refinement_flags
_atom_site_disorder_assembly
_atom_site_disorder_group
In1 In 0.89834(5) 0.42429(5) 0.2500 0.0118(4) Uani 1 2 d S . .
In2 In 0.0000 0.0000 0.5000 0.0126(4) Uani 1 6 d S . .
F1 F 0.8990(3) 0.4297(4) 0.3904(3) 0.0184(10) Uani 1 1 d . . .
F2 F 1.0455(5) 0.6146(5) 0.2500 0.0230(11) Uani 1 2 d S . .
F3 F 0.7309(4) 0.2359(5) 0.2500 0.0205(10) Uani 1 2 d S . .
F4 F 1.0065(5) 0.3334(5) 0.2500 0.0216(11) Uani 1 2 d S . .
F5 F 0.1605(3) 0.1053(3) 0.4159(2) 0.0229(8) Uani 1 1 d . . .
N3 N 1.0619(8) 0.8475(7) 0.2500 0.0175(14) Uani 1 2 d SD . .
H3A H 1.145(2) 0.902(6) 0.2500 0.021 Uiso 1 2 d SD . .
H3B H 1.049(7) 0.773(4) 0.269(5) 0.021 Uiso 0.50 1 d PD . .
H3C H 1.024(6) 0.875(6) 0.286(4) 0.021 Uiso 0.50 1 d PD . .
H3D H 1.032(4) 0.839(7) 0.1964(19) 0.021 Uiso 0.50 1 d PD . .
N1 N 0.3333 0.6667 0.4317(6) 0.0122(16) Uani 1 3 d S . .
H1A H 0.3333 0.6667 0.4933 0.015 Uiso 1 3 calc SR . .
N2 N 0.1892(5) 0.4174(5) 0.5365(4) 0.0189(11) Uani 1 1 d . . .
H2A H 0.1755 0.3398 0.5557 0.028 Uiso 1 1 calc R . .
H2B H 0.1246 0.4298 0.5561 0.028 Uiso 1 1 calc R . .
H2C H 0.2654 0.4806 0.5581 0.028 Uiso 1 1 calc R . .
C1 C 0.1925(6) 0.4208(6) 0.4355(4) 0.0173(13) Uani 1 1 d . . .
H11A H 0.1098 0.3507 0.4123 0.021 Uiso 1 1 calc R . .
H11B H 0.2617 0.4054 0.4145 0.021 Uiso 1 1 calc R . .
C2 C 0.2155(6) 0.5499(6) 0.3987(4) 0.0191(13) Uani 1 1 d . . .
H12A H 0.2208 0.5476 0.3332 0.023 Uiso 1 1 calc R . .
H12B H 0.1399 0.5586 0.4133 0.023 Uiso 1 1 calc R . .

loop_
_atom_site_aniso_label
_atom_site_aniso_U_11
_atom_site_aniso_U_22
_atom_site_aniso_U_33
_atom_site_aniso_U_23
_atom_site_aniso_U_13
_atom_site_aniso_U_12
In1 0.0113(4) 0.0121(4) 0.0120(5) 0.000 0.000 0.0058(3)
In2 0.0119(5) 0.0119(5) 0.0139(7) 0.000 0.000 0.0059(2)
F1 0.0205(18) 0.0195(19) 0.013(2) -0.0019(13) -0.0004(14) 0.0087(14)
F2 0.021(3) 0.016(3) 0.029(3) 0.000 0.000 0.008(2)
F3 0.014(2) 0.020(2) 0.028(3) 0.000 0.000 0.008(2)
F4 0.019(3) 0.022(3) 0.026(3) 0.000 0.000 0.012(2)
F5 0.0162(17) 0.0271(18) 0.019(2) 0.0010(14) 0.0016(14) 0.0059(15)
N3 0.022(4) 0.022(4) 0.015(4) 0.000 0.000 0.016(3)
N1 0.011(2) 0.011(2) 0.015(4) 0.000 0.000 0.0055(12)
N2 0.018(3) 0.012(2) 0.023(3) 0.000(2) -0.002(2) 0.0053(19)
C1 0.020(3) 0.014(2) 0.016(3) -0.004(2) 0.000(2) 0.006(2)
C2 0.020(3) 0.020(3) 0.017(3) 0.000(2) -0.002(2) 0.010(2)

loop_
_atom_type_symbol
_atom_type_description
_atom_type_scat_dispersion_real
_atom_type_scat_dispersion_imag
_atom_type_scat_source
C C 0.0033 0.0016 'International Tables Vol C Tables 4.2.6.8 and 6.1.1.4'
H H 0.0000 0.0000 'International Tables Vol C Tables 4.2.6.8 and 6.1.1.4'
N N 0.0061 0.0033 'International Tables Vol C Tables 4.2.6.8 and 6.1.1.4'
F F 0.0171 0.0103 'International Tables Vol C Tables 4.2.6.8 and 6.1.1.4'
In In -0.7276 1.3100 'International Tables Vol C Tables 4.2.6.8 and 6.1.1.4'

loop_
_geom_angle_atom_site_label_1
_geom_angle_atom_site_label_2
_geom_angle_atom_site_label_3
_geom_angle
_geom_angle_site_symmetry_1
_geom_angle_site_symmetry_3
F4 In1 F2 99.6(2) . .
F4 In1 F1 91.27(10) . .
F2 In1 F1 88.75(10) . .
F4 In1 F1 91.27(10) . 8_556
F2 In1 F1 88.75(10) . 8_556
F1 In1 F1 176.7(2) . 8_556
F4 In1 F3 87.0(2) . .
F2 In1 F3 173.33(19) . .
F1 In1 F3 91.12(10) . .
F1 In1 F3 91.12(10) 8_556 .
F4 In1 F3 172.7(2) . 3_655
F2 In1 F3 87.6(2) . 3_655
F1 In1 F3 88.88(10) . 3_655
F1 In1 F3 88.88(10) 8_556 3_655
F3 In1 F3 85.7(3) . 3_655
F5 In2 F5 180.000(1) 5 11_556
F5 In2 F5 87.85(14) 5 3
F5 In2 F5 92.15(14) 11_556 3
F5 In2 F5 92.15(14) 5 7_556
F5 In2 F5 87.85(14) 11_556 7_556
F5 In2 F5 92.15(14) 3 7_556
F5 In2 F5 87.85(14) 5 .
F5 In2 F5 92.15(14) 11_556 .
F5 In2 F5 87.85(14) 3 .
F5 In2 F5 180.00(18) 7_556 .
F5 In2 F5 92.15(14) 5 9_556
F5 In2 F5 87.85(14) 11_556 9_556
F5 In2 F5 180.00(15) 3 9_556
F5 In2 F5 87.85(14) 7_556 9_556
F5 In2 F5 92.15(14) . 9_556
In1 F3 In1 154.3(3) . 5_665
C2 N1 C2 109.5(4) 5_565 .
C2 N1 C2 109.5(4) 5_565 3_665
C2 N1 C2 109.5(4) . 3_665
N2 C1 C2 112.2(5) . .
N1 C2 C1 115.8(5) . .

loop_
_geom_bond_atom_site_label_1
_geom_bond_atom_site_label_2
_geom_bond_distance
_geom_bond_site_symmetry_2
In1 F4 2.030(5) .
In1 F2 2.034(5) .
In1 F1 2.074(5) .
In1 F1 2.074(5) 8_556
In1 F3 2.104(5) .
In1 F3 2.122(4) 3_655
In2 F5 2.074(4) 5
In2 F5 2.074(4) 11_556
In2 F5 2.074(3) 3
In2 F5 2.074(4) 7_556
In2 F5 2.074(4) .
In2 F5 2.074(3) 9_556
F3 In1 2.122(4) 5_665
N1 C2 1.464(7) 5_565
N1 C2 1.464(7) .
N1 C2 1.464(7) 3_665
N2 C1 1.492(9) .
C1 C2 1.505(8) .
